data_4086357
loop_
_publ_author_name
'Chen, Yang'
'Fang, Xiangdong'
'Dan, Wenyan'

_publ_section_title
;
 1,2-Azaborolyl-Ligated Titanium(IV) Half-Metallocenes: Synthesis,
 Characterization, and Catalytic Activity in Ethylene Polymerization
;
_journal_issue 1
_journal_name_full Organometallics
_journal_page_first 15
_journal_paper_doi 10.1021/acs.organomet.5b00779
_journal_volume 35
_journal_year 2016
_chemical_formula_sum 'C19 H40 B Cl2 N2 P Ti'
_chemical_formula_weight 457.11
_chemical_name_common 'Titanium boron chloride'
_chemical_name_systematic
; 
 ? 
;
_space_group_IT_number 14
_symmetry_cell_setting monoclinic
_symmetry_space_group_name_Hall '-P 2yn'
_symmetry_space_group_name_H-M 'P 1 21/n 1'
_atom_sites_solution_hydrogens geom
_atom_sites_solution_primary direct
_atom_sites_solution_secondary difmap
_audit_creation_method SHELXL-97
_cell_angle_alpha 90.00
_cell_angle_beta 100.399(2)
_cell_angle_gamma 90.00
_cell_formula_units_Z 4
_cell_length_a 8.5993(2)
_cell_length_b 14.5811(4)
_cell_length_c 19.6033(5)
_cell_measurement_temperature 173(2)
_cell_volume 2417.63(11)
_computing_structure_refinement 'SHELXL-97 (Sheldrick, 1997)'
_computing_structure_solution 'SHELXS-97 (Sheldrick, 1990)'
_diffrn_ambient_temperature 173(2)
_diffrn_measured_fraction_theta_full 0.990
_diffrn_measured_fraction_theta_max 0.990
_diffrn_radiation_monochromator graphite
_diffrn_radiation_source 'fine-focus sealed tube'
_diffrn_radiation_type MoK\a
_diffrn_radiation_wavelength 0.71073
_diffrn_reflns_av_R_equivalents 0.0476
_diffrn_reflns_av_sigmaI/netI 0.0491
_diffrn_reflns_limit_h_max 10
_diffrn_reflns_limit_h_min -10
_diffrn_reflns_limit_k_max 18
_diffrn_reflns_limit_k_min -16
_diffrn_reflns_limit_l_max 24
_diffrn_reflns_limit_l_min -24
_diffrn_reflns_number 20330
_diffrn_reflns_theta_full 27.00
_diffrn_reflns_theta_max 27.00
_diffrn_reflns_theta_min 2.99
_exptl_absorpt_coefficient_mu 0.648
_exptl_absorpt_correction_T_max 0.8294
_exptl_absorpt_correction_T_min 0.7817
_exptl_absorpt_correction_type multi-scan
_exptl_crystal_colour red
_exptl_crystal_density_diffrn 1.256
_exptl_crystal_density_method 'not measured'
_exptl_crystal_description Tetragonal
_exptl_crystal_F_000 976
_exptl_crystal_size_max 0.40
_exptl_crystal_size_mid 0.40
_exptl_crystal_size_min 0.30
_refine_diff_density_max 0.692
_refine_diff_density_min -0.580
_refine_diff_density_rms 0.081
_refine_ls_extinction_method none
_refine_ls_goodness_of_fit_ref 1.102
_refine_ls_hydrogen_treatment mixed
_refine_ls_matrix_type full
_refine_ls_number_parameters 235
_refine_ls_number_reflns 5215
_refine_ls_number_restraints 0
_refine_ls_restrained_S_all 1.102
_refine_ls_R_factor_all 0.0756
_refine_ls_R_factor_gt 0.0615
_refine_ls_shift/su_max 0.000
_refine_ls_shift/su_mean 0.000
_refine_ls_structure_factor_coef Fsqd
_refine_ls_weighting_details 'calc w=1/[\s^2^(Fo^2^)+(0.0561P)^2^+4.3577P] where P=(Fo^2^+2Fc^2^)/3'
_refine_ls_weighting_scheme calc
_refine_ls_wR_factor_gt 0.1405
_refine_ls_wR_factor_ref 0.1479
_reflns_number_gt 4390
_reflns_number_total 5215
_reflns_threshold_expression >2sigma(I)
_cod_data_source_file om5b00779_si_004.cif
_cod_data_source_block a
_cod_depositor_comments
;
The following automatic conversions were performed:

'_symmetry_cell_setting' value 'Monoclinic' changed to 'monoclinic'
according to
/usr/data/users/saulius/crontab/automatic-downloads/rss-feeds/ACS/lib/dictionaries/cif_core.dic
dictionary named 'cif_core.dic' version 2.4.2 from 2011-04-26.

'_exptl_absorpt_correction_type' value 'Multi-scan' changed to
'multi-scan' according to
/usr/data/users/saulius/crontab/automatic-downloads/rss-feeds/ACS/lib/dictionaries/cif_core.dic
dictionary named 'cif_core.dic' version 2.4.2 from 2011-04-26.

Automatic conversion script
Id: cif_fix_values 4268 2015-11-12 08:31:59Z antanas 

 Adding full bibliography for 4086356--4086361.cif.
;
_cod_original_cell_volume 2417.6(1)
_cod_original_sg_symbol_H-M 'P 21/n'
_cod_database_code 4086357

loop_
_symmetry_equiv_pos_as_xyz
'x, y, z'
'-x+1/2, y+1/2, -z+1/2'
'-x, -y, -z'
'x-1/2, -y-1/2, z-1/2'

loop_
_atom_site_label
_atom_site_type_symbol
_atom_site_fract_x
_atom_site_fract_y
_atom_site_fract_z
_atom_site_U_iso_or_equiv
_atom_site_adp_type
_atom_site_occupancy
_atom_site_symmetry_multiplicity
_atom_site_calc_flag
_atom_site_refinement_flags
Ti1 Ti 0.80272(7) 0.22951(4) 0.06174(3) 0.01813(16) Uani 1 1 d .
Cl1 Cl 0.59212(11) 0.16014(6) 0.10219(6) 0.0376(3) Uani 1 1 d .
Cl2 Cl 0.67835(13) 0.30022(7) -0.03880(5) 0.0411(3) Uani 1 1 d .
P1 P 0.84169(10) 0.40667(6) 0.17186(4) 0.01871(19) Uani 1 1 d .
N1 N 1.0491(4) 0.1520(3) 0.08746(19) 0.0430(9) Uani 1 1 d .
N2 N 0.8531(3) 0.32125(18) 0.12082(14) 0.0200(6) Uani 1 1 d .
B1 B 1.0456(4) 0.1938(2) 0.0223(2) 0.0195(7) Uani 1 1 d .
C1 C 0.9256(4) 0.0886(2) 0.0819(2) 0.0287(8) Uani 1 1 d .
H1A H 0.9092 0.0453 0.1196 0.034 Uiso 1 1 calc R
C2 C 0.8499(4) 0.0817(2) 0.01312(16) 0.0173(6) Uani 1 1 d .
C3 C 0.9244(5) 0.1418(3) -0.0292(2) 0.0367(9) Uani 1 1 d .
C4 C 0.7247(5) 0.0140(3) -0.0083(3) 0.0477(12) Uani 1 1 d .
H4A H 0.7698 -0.0406 -0.0265 0.072 Uiso 1 1 calc R
H4B H 0.6434 0.0404 -0.0444 0.072 Uiso 1 1 calc R
H4C H 0.6772 -0.0032 0.0317 0.072 Uiso 1 1 calc R
C5 C 0.8821(6) 0.1464(4) -0.1109(2) 0.0518(12) Uani 1 1 d .
H5A H 0.9514 0.1047 -0.1308 0.078 Uiso 1 1 calc R
H5B H 0.8970 0.2092 -0.1263 0.078 Uiso 1 1 calc R
H5C H 0.7717 0.1280 -0.1262 0.078 Uiso 1 1 calc R
C6 C 1.1671(5) 0.1648(3) 0.1527(2) 0.0476(12) Uani 1 1 d .
H6A H 1.2593 0.1258 0.1515 0.071 Uiso 1 1 calc R
H6B H 1.1191 0.1480 0.1927 0.071 Uiso 1 1 calc R
H6C H 1.2004 0.2292 0.1568 0.071 Uiso 1 1 calc R
C7 C 1.1638(5) 0.2650(3) 0.0097(3) 0.0515(12) Uani 1 1 d .
H7A H 1.2526 0.2350 -0.0064 0.077 Uiso 1 1 calc R
H7B H 1.2028 0.2981 0.0529 0.077 Uiso 1 1 calc R
H7C H 1.1131 0.3083 -0.0257 0.077 Uiso 1 1 calc R
C8 C 0.8438(5) 0.3594(2) 0.26139(18) 0.0297(8) Uani 1 1 d .
C9 C 0.9653(5) 0.2804(3) 0.2745(2) 0.0382(9) Uani 1 1 d .
H9A H 0.9672 0.2551 0.3210 0.057 Uiso 1 1 calc R
H9B H 1.0704 0.3038 0.2711 0.057 Uiso 1 1 calc R
H9C H 0.9352 0.2322 0.2398 0.057 Uiso 1 1 calc R
C10 C 0.6825(6) 0.3151(3) 0.2654(2) 0.0439(10) Uani 1 1 d .
H10A H 0.6848 0.2906 0.3122 0.066 Uiso 1 1 calc R
H10B H 0.6615 0.2651 0.2316 0.066 Uiso 1 1 calc R
H10C H 0.5989 0.3613 0.2551 0.066 Uiso 1 1 calc R
C11 C 0.8818(6) 0.4310(3) 0.3198(2) 0.0435(11) Uani 1 1 d .
H11A H 0.8806 0.4014 0.3646 0.065 Uiso 1 1 calc R
H11B H 0.8024 0.4799 0.3124 0.065 Uiso 1 1 calc R
H11C H 0.9867 0.4572 0.3197 0.065 Uiso 1 1 calc R
C12 C 0.6525(4) 0.4715(2) 0.1396(2) 0.0274(8) Uani 1 1 d .
C13 C 0.6682(5) 0.5267(3) 0.0748(2) 0.0366(9) Uani 1 1 d .
H13A H 0.5697 0.5602 0.0584 0.055 Uiso 1 1 calc R
H13B H 0.6893 0.4850 0.0384 0.055 Uiso 1 1 calc R
H13C H 0.7557 0.5704 0.0861 0.055 Uiso 1 1 calc R
C14 C 0.6059(5) 0.5365(3) 0.1943(2) 0.0388(10) Uani 1 1 d .
H14A H 0.5071 0.5679 0.1748 0.058 Uiso 1 1 calc R
H14B H 0.6898 0.5819 0.2078 0.058 Uiso 1 1 calc R
H14C H 0.5910 0.5011 0.2351 0.058 Uiso 1 1 calc R
C15 C 0.5165(4) 0.4036(3) 0.1159(2) 0.0348(9) Uani 1 1 d .
H15A H 0.4187 0.4377 0.0994 0.052 Uiso 1 1 calc R
H15B H 0.5024 0.3644 0.1549 0.052 Uiso 1 1 calc R
H15C H 0.5417 0.3655 0.0781 0.052 Uiso 1 1 calc R
C16 C 1.0172(4) 0.4844(2) 0.17053(17) 0.0224(7) Uani 1 1 d .
C17 C 1.0442(4) 0.4922(3) 0.09510(19) 0.0312(8) Uani 1 1 d .
H17A H 1.1350 0.5323 0.0935 0.047 Uiso 1 1 calc R
H17B H 0.9497 0.5181 0.0660 0.047 Uiso 1 1 calc R
H17C H 1.0651 0.4312 0.0778 0.047 Uiso 1 1 calc R
C18 C 1.0006(4) 0.5810(2) 0.2000(2) 0.0313(8) Uani 1 1 d .
H18C H 1.0958 0.6168 0.1975 0.047 Uiso 1 1 calc R
H18B H 0.9872 0.5761 0.2485 0.047 Uiso 1 1 calc R
H18A H 0.9082 0.6116 0.1729 0.047 Uiso 1 1 calc R
C19 C 1.1682(4) 0.4411(3) 0.2116(2) 0.0339(9) Uani 1 1 d .
H19A H 1.2581 0.4821 0.2104 0.051 Uiso 1 1 calc R
H19B H 1.1874 0.3820 0.1907 0.051 Uiso 1 1 calc R
H19C H 1.1557 0.4316 0.2598 0.051 Uiso 1 1 calc R

loop_
_atom_site_aniso_label
_atom_site_aniso_U_11
_atom_site_aniso_U_22
_atom_site_aniso_U_33
_atom_site_aniso_U_23
_atom_site_aniso_U_13
_atom_site_aniso_U_12
Ti1 0.0174(3) 0.0169(3) 0.0196(3) -0.0024(2) 0.0021(2) 0.0025(2)
Cl1 0.0303(5) 0.0267(5) 0.0613(7) -0.0077(4) 0.0226(4) -0.0044(4)
Cl2 0.0499(6) 0.0418(6) 0.0265(5) -0.0025(4) -0.0071(4) 0.0232(5)
P1 0.0202(4) 0.0175(4) 0.0187(4) -0.0023(3) 0.0043(3) -0.0001(3)
N1 0.0352(18) 0.049(2) 0.043(2) -0.0109(17) 0.0019(15) 0.0175(16)
N2 0.0191(13) 0.0215(14) 0.0196(14) -0.0014(11) 0.0038(11) 0.0030(11)
B1 0.0141(16) 0.0143(17) 0.030(2) 0.0014(14) 0.0040(14) 0.0021(13)
C1 0.0297(18) 0.0226(18) 0.037(2) 0.0065(15) 0.0131(16) 0.0107(15)
C2 0.0164(14) 0.0130(14) 0.0239(16) -0.0075(12) 0.0074(12) -0.0002(11)
C3 0.035(2) 0.043(2) 0.034(2) -0.0054(17) 0.0091(17) 0.0133(18)
C4 0.035(2) 0.032(2) 0.080(3) -0.025(2) 0.020(2) -0.0092(18)
C5 0.055(3) 0.070(3) 0.031(2) -0.009(2) 0.006(2) 0.024(2)
C6 0.030(2) 0.070(3) 0.037(2) -0.017(2) -0.0079(18) 0.019(2)
C7 0.030(2) 0.039(2) 0.088(4) 0.004(2) 0.017(2) -0.0039(18)
C8 0.045(2) 0.0250(18) 0.0214(17) -0.0027(14) 0.0124(16) -0.0053(16)
C9 0.059(3) 0.028(2) 0.0260(19) 0.0083(16) 0.0043(18) 0.0016(19)
C10 0.059(3) 0.040(2) 0.040(2) -0.0011(18) 0.028(2) -0.013(2)
C11 0.070(3) 0.039(2) 0.0234(19) -0.0076(17) 0.015(2) -0.006(2)
C12 0.0195(16) 0.0216(17) 0.040(2) -0.0075(15) 0.0027(15) 0.0034(13)
C13 0.031(2) 0.030(2) 0.045(2) 0.0058(17) -0.0052(17) 0.0063(16)
C14 0.0283(19) 0.029(2) 0.060(3) -0.0167(19) 0.0097(19) 0.0043(16)
C15 0.0206(17) 0.031(2) 0.052(2) -0.0127(18) 0.0053(17) 0.0020(15)
C16 0.0218(16) 0.0222(17) 0.0231(17) -0.0002(13) 0.0038(13) -0.0025(13)
C17 0.0328(19) 0.032(2) 0.032(2) 0.0026(15) 0.0142(16) -0.0044(16)
C18 0.034(2) 0.0197(17) 0.039(2) -0.0063(15) 0.0026(17) -0.0066(15)
C19 0.0228(18) 0.034(2) 0.042(2) 0.0009(17) -0.0024(16) -0.0027(15)

loop_
_atom_type_symbol
_atom_type_description
_atom_type_scat_dispersion_real
_atom_type_scat_dispersion_imag
_atom_type_scat_source
C C 0.0033 0.0016 'International Tables Vol C Tables 4.2.6.8 and 6.1.1.4'
H H 0.0000 0.0000 'International Tables Vol C Tables 4.2.6.8 and 6.1.1.4'
B B 0.0013 0.0007 'International Tables Vol C Tables 4.2.6.8 and 6.1.1.4'
N N 0.0061 0.0033 'International Tables Vol C Tables 4.2.6.8 and 6.1.1.4'
P P 0.1023 0.0942 'International Tables Vol C Tables 4.2.6.8 and 6.1.1.4'
Cl Cl 0.1484 0.1585 'International Tables Vol C Tables 4.2.6.8 and 6.1.1.4'
Ti Ti 0.2776 0.4457 'International Tables Vol C Tables 4.2.6.8 and 6.1.1.4'

loop_
_geom_angle_atom_site_label_1
_geom_angle_atom_site_label_2
_geom_angle_atom_site_label_3
_geom_angle
N2 Ti1 Cl2 104.00(9)
N2 Ti1 C1 120.60(13)
Cl2 Ti1 C1 132.08(10)
N2 Ti1 Cl1 102.60(9)
Cl2 Ti1 Cl1 102.43(5)
C1 Ti1 Cl1 85.15(10)
N2 Ti1 N1 96.73(12)
Cl2 Ti1 N1 130.70(10)
C1 Ti1 N1 34.67(13)
Cl1 Ti1 N1 116.03(10)
N2 Ti1 B1 104.42(12)
Cl2 Ti1 B1 96.71(10)
C1 Ti1 B1 57.84(12)
Cl1 Ti1 B1 141.77(9)
N1 Ti1 B1 34.31(13)
N2 Ti1 C2 153.06(12)
Cl2 Ti1 C2 98.41(8)
C1 Ti1 C2 34.11(12)
Cl1 Ti1 C2 86.76(8)
N1 Ti1 C2 56.84(11)
B1 Ti1 C2 57.66(11)
N2 Ti1 C3 138.48(13)
Cl2 Ti1 C3 79.25(9)
C1 Ti1 C3 56.28(13)
Cl1 Ti1 C3 117.30(10)
N1 Ti1 C3 56.64(12)
B1 Ti1 C3 35.32(13)
C2 Ti1 C3 33.28(12)
N2 P1 C8 107.71(15)
N2 P1 C12 108.92(15)
C8 P1 C12 110.97(17)
N2 P1 C16 108.45(15)
C8 P1 C16 111.04(16)
C12 P1 C16 109.67(15)
C1 N1 B1 108.9(3)
C1 N1 C6 122.6(4)
B1 N1 C6 128.4(4)
C1 N1 Ti1 70.23(19)
B1 N1 Ti1 74.3(2)
C6 N1 Ti1 124.4(2)
P1 N2 Ti1 162.66(18)
N1 B1 C7 122.8(4)
N1 B1 C3 106.6(3)
C7 B1 C3 129.8(4)
N1 B1 Ti1 71.4(2)
C7 B1 Ti1 123.7(3)
C3 B1 Ti1 77.9(2)
C2 C1 N1 109.8(3)
C2 C1 Ti1 77.19(19)
N1 C1 Ti1 75.1(2)
C1 C2 C3 109.7(3)
C1 C2 C4 121.1(3)
C3 C2 C4 128.8(4)
C1 C2 Ti1 68.69(18)
C3 C2 Ti1 79.0(2)
C4 C2 Ti1 123.1(2)
C2 C3 B1 104.2(3)
C2 C3 C5 124.6(4)
B1 C3 C5 131.2(4)
C2 C3 Ti1 67.73(18)
B1 C3 Ti1 66.76(19)
C5 C3 Ti1 129.5(3)
C11 C8 C10 108.5(3)
C11 C8 C9 109.5(3)
C10 C8 C9 105.4(3)
C11 C8 P1 114.2(3)
C10 C8 P1 110.1(3)
C9 C8 P1 108.7(2)
C13 C12 C14 109.1(3)
C13 C12 C15 105.2(3)
C14 C12 C15 109.1(3)
C13 C12 P1 110.0(2)
C14 C12 P1 113.1(3)
C15 C12 P1 110.0(2)
C19 C16 C18 107.9(3)
C19 C16 C17 105.9(3)
C18 C16 C17 109.5(3)
C19 C16 P1 110.4(2)
C18 C16 P1 114.5(2)
C17 C16 P1 108.4(2)

loop_
_geom_bond_atom_site_label_1
_geom_bond_atom_site_label_2
_geom_bond_distance
Ti1 N2 1.771(3)
Ti1 Cl2 2.3088(11)
Ti1 C1 2.312(3)
Ti1 Cl1 2.3346(11)
Ti1 N1 2.374(3)
Ti1 B1 2.412(4)
Ti1 C2 2.420(3)
Ti1 C3 2.566(4)
P1 N2 1.612(3)
P1 C8 1.883(4)
P1 C12 1.888(3)
P1 C16 1.892(3)
N1 C1 1.397(5)
N1 B1 1.412(5)
N1 C6 1.494(5)
B1 C7 1.504(5)
B1 C3 1.517(5)
C1 C2 1.392(5)
C2 C3 1.435(5)
C2 C4 1.466(5)
C3 C5 1.577(6)
C8 C11 1.541(5)
C8 C10 1.545(5)
C8 C9 1.545(5)
C12 C13 1.532(5)
C12 C14 1.537(5)
C12 C15 1.539(5)
C16 C19 1.535(5)
C16 C18 1.539(5)
C16 C17 1.542(5)
